data_2204150
loop_
_publ_author_name
'Zhi-Min Jin'
'Mei-Chao Li'
'Ping Wang'
'Li Li'
'Mao-Lin Hu'

_publ_section_title
;
 Dicyclohexylaminium 4-hydroxybenzenesulfonate monohydrate
;
_journal_issue 9
_journal_name_full 'Acta Crystallographica Section E'
_journal_page_first o1633
_journal_page_last o1635
_journal_paper_doi 10.1107/S1600536804020768
_journal_volume 60
_journal_year 2004
_chemical_formula_iupac 'C12 H24 N +, C6 H5 O4 S -, H2 O'
_chemical_formula_moiety 'C12 H24 N +, C6 H5 O4 S -, H2 O'
_chemical_formula_sum 'C18 H31 N O5 S'
_chemical_formula_weight 373.50
_chemical_name_systematic
;
Dicyclohexylaminium 4-hydroxysulfonate monohydrate
;
_space_group_IT_number 14
_symmetry_cell_setting monoclinic
_symmetry_space_group_name_Hall '-P 2yn'
_symmetry_space_group_name_H-M 'P 1 21/n 1'
_atom_sites_solution_hydrogens geom
_atom_sites_solution_primary direct
_atom_sites_solution_secondary difmap
_audit_creation_method SHELXL-97
_cell_angle_alpha 90.00
_cell_angle_beta 109.5630(10)
_cell_angle_gamma 90.00
_cell_formula_units_Z 4
_cell_length_a 11.1091(4)
_cell_length_b 11.7800(3)
_cell_length_c 15.9282(5)
_cell_measurement_reflns_used 3651
_cell_measurement_temperature 298(2)
_cell_measurement_theta_max 44.99
_cell_measurement_theta_min 2.60
_cell_volume 1964.12(11)
_computing_cell_refinement SMART
_computing_data_collection 'SMART (Bruker, 2000)'
_computing_data_reduction 'SAINT (Bruker, 2000)'
_computing_molecular_graphics SHELXTL
_computing_publication_material SHELXTL
_computing_structure_refinement SHELXTL
_computing_structure_solution 'SHELXTL (Bruker, 2000)'
_diffrn_ambient_temperature 293(2)
_diffrn_measured_fraction_theta_full 0.992
_diffrn_measured_fraction_theta_max 0.992
_diffrn_measurement_device_type 'Bruker APEX area-detector'
_diffrn_measurement_method '\f and \w'
_diffrn_radiation_monochromator graphite
_diffrn_radiation_source 'fine-focus sealed tube'
_diffrn_radiation_type MoK\a
_diffrn_radiation_wavelength 0.71073
_diffrn_reflns_av_R_equivalents 0.0206
_diffrn_reflns_av_sigmaI/netI 0.0254
_diffrn_reflns_limit_h_max 13
_diffrn_reflns_limit_h_min -9
_diffrn_reflns_limit_k_max 14
_diffrn_reflns_limit_k_min -12
_diffrn_reflns_limit_l_max 16
_diffrn_reflns_limit_l_min -19
_diffrn_reflns_number 10211
_diffrn_reflns_theta_full 25.20
_diffrn_reflns_theta_max 25.20
_diffrn_reflns_theta_min 1.96
_diffrn_standards_decay_% 0
_diffrn_standards_interval_time 0
_diffrn_standards_number 0
_exptl_absorpt_coefficient_mu 0.192
_exptl_absorpt_correction_T_max 0.9537
_exptl_absorpt_correction_T_min 0.9188
_exptl_absorpt_correction_type multi-scan
_exptl_absorpt_process_details '(SADABS; Bruker, 2002)'
_exptl_crystal_colour colourless
_exptl_crystal_density_diffrn 1.263
_exptl_crystal_density_method 'not measured'
_exptl_crystal_description Block
_exptl_crystal_F_000 808
_exptl_crystal_size_max 0.45
_exptl_crystal_size_mid 0.28
_exptl_crystal_size_min 0.25
_refine_diff_density_max 0.329
_refine_diff_density_min -0.234
_refine_ls_extinction_method none
_refine_ls_goodness_of_fit_ref 1.119
_refine_ls_hydrogen_treatment mixed
_refine_ls_matrix_type full
_refine_ls_number_parameters 243
_refine_ls_number_reflns 3515
_refine_ls_number_restraints 0
_refine_ls_restrained_S_all 1.119
_refine_ls_R_factor_all 0.0602
_refine_ls_R_factor_gt 0.0539
_refine_ls_shift/su_max 0.000
_refine_ls_shift/su_mean 0.000
_refine_ls_structure_factor_coef Fsqd
_refine_ls_weighting_details 'calc w = 1/[\s^2^(Fo^2^)+(0.0602P)^2^+0.8528P] where P = (Fo^2^+2Fc^2^)/3'
_refine_ls_weighting_scheme calc
_refine_ls_wR_factor_gt 0.1292
_refine_ls_wR_factor_ref 0.1335
_reflns_number_gt 3168
_reflns_number_total 3515
_reflns_threshold_expression I>2\s(I)
_cod_data_source_file ci6429.cif
_cod_data_source_block I
_cod_depositor_comments
;
The following automatic conversions were performed:
'_symmetry_cell_setting' value 'Monoclinic' changed to 'monoclinic'
according to '/home/saulius/struct/CIF-dictionaries/cif_core.dic'
dictionary named 'cif_core.dic' version 2.4.1 from
2010-06-29.

'_geom_bond_publ_flag' value 'Yes' changed to 'yes' according
to '/home/saulius/struct/CIF-dictionaries/cif_core.dic' dictionary named
'cif_core.dic' version 2.4.1 from 2010-06-29 (25
times).

'_geom_hbond_publ_flag' value 'Yes' changed to 'yes' according to
'/home/saulius/struct/CIF-dictionaries/cif_core.dic' dictionary named
'cif_core.dic' version 2.4.1 from 2010-06-29 (7 times).

Automatic conversion script
Id: cif_fix_enum 1527 2010-12-29 10:47:43Z saulius 

The following automatic conversions were performed:

'_symmetry_cell_setting' value 'Monoclinic' changed to 'monoclinic'
according to /home/saulius/struct/CIF-dictionaries/cif_core.dic
dictionary named 'cif_core.dic' version 2.4.1 from
2010-06-29.

'_geom_bond_publ_flag' value 'Yes' changed to 'yes'
according to /home/saulius/struct/CIF-dictionaries/cif_core.dic
dictionary named 'cif_core.dic' version 2.4.1 from 2010-06-29 (25
times).

'_geom_hbond_publ_flag' value 'Yes' changed to 'yes'
according to /home/saulius/struct/CIF-dictionaries/cif_core.dic
dictionary named 'cif_core.dic' version 2.4.1 from 2010-06-29 (7
times).

Automatic conversion script
Id: cif_fix_values 1715 2011-07-08 13:25:40Z adriana 
;
_cod_original_sg_symbol_H-M 'P 21/n'
_cod_database_code 2204150

loop_
_symmetry_equiv_pos_as_xyz
'x, y, z'
'-x+1/2, y+1/2, -z+1/2'
'-x, -y, -z'
'x-1/2, -y-1/2, z-1/2'

loop_
_atom_site_label
_atom_site_fract_x
_atom_site_fract_y
_atom_site_fract_z
_atom_site_U_iso_or_equiv
_atom_site_adp_type
_atom_site_calc_flag
_atom_site_refinement_flags
_atom_site_occupancy
_atom_site_type_symbol
N1 0.32759(17) 0.35846(16) 0.25553(14) 0.0368(4) Uani d . 1 N
C1 0.4837(2) 0.5170(2) 0.30537(17) 0.0474(6) Uani d . 1 C
H1C 0.5050 0.4928 0.3669 0.057 Uiso calc R 1 H
H1D 0.4144 0.5714 0.2928 0.057 Uiso calc R 1 H
C2 0.5999(2) 0.5726(2) 0.29178(19) 0.0550(7) Uani d . 1 C
H2A 0.5750 0.6050 0.2324 0.066 Uiso calc R 1 H
H2B 0.6298 0.6339 0.3343 0.066 Uiso calc R 1 H
C3 0.7076(2) 0.4891(2) 0.3031(2) 0.0604(7) Uani d . 1 C
H3A 0.7420 0.4661 0.3651 0.072 Uiso calc R 1 H
H3B 0.7755 0.5260 0.2878 0.072 Uiso calc R 1 H
C4 0.6631(3) 0.3841(3) 0.2448(2) 0.0624(7) Uani d . 1 C
H4A 0.6411 0.4054 0.1827 0.075 Uiso calc R 1 H
H4B 0.7324 0.3295 0.2584 0.075 Uiso calc R 1 H
C5 0.5480(2) 0.3296(2) 0.25976(18) 0.0494(6) Uani d . 1 C
H5A 0.5186 0.2661 0.2193 0.059 Uiso calc R 1 H
H5B 0.5721 0.3010 0.3203 0.059 Uiso calc R 1 H
C6 0.4416(2) 0.41550(19) 0.24412(15) 0.0390(5) Uani d . 1 C
H6A 0.4180 0.4423 0.1825 0.047 Uiso calc R 1 H
C7 0.2062(2) 0.42588(19) 0.23584(15) 0.0398(5) Uani d . 1 C
H7 0.2206 0.4868 0.2800 0.048 Uiso calc R 1 H
C8 0.1045(2) 0.3475(2) 0.2463(2) 0.0583(7) Uani d . 1 C
H8A 0.0906 0.2855 0.2040 0.070 Uiso calc R 1 H
H8B 0.1329 0.3155 0.3058 0.070 Uiso calc R 1 H
C9 -0.0190(3) 0.4112(3) 0.2306(3) 0.0795(10) Uani d . 1 C
H9A -0.0840 0.3592 0.2356 0.095 Uiso calc R 1 H
H9B -0.0066 0.4693 0.2758 0.095 Uiso calc R 1 H
C10 -0.0636(3) 0.4653(3) 0.1403(3) 0.0809(10) Uani d . 1 C
H10A -0.1401 0.5093 0.1333 0.097 Uiso calc R 1 H
H10B -0.0848 0.4067 0.0949 0.097 Uiso calc R 1 H
C11 0.0383(3) 0.5419(3) 0.1278(2) 0.0684(8) Uani d . 1 C
H11A 0.0522 0.6055 0.1686 0.082 Uiso calc R 1 H
H11B 0.0091 0.5718 0.0675 0.082 Uiso calc R 1 H
C12 0.1646(2) 0.4784(2) 0.14433(17) 0.0521(6) Uani d . 1 C
H12A 0.1535 0.4196 0.0997 0.063 Uiso calc R 1 H
H12B 0.2296 0.5306 0.1398 0.063 Uiso calc R 1 H
S1 0.26524(5) 0.64973(5) 0.44666(4) 0.03769(19) Uani d . 1 S
O1 -0.16193(19) 0.83251(16) 0.54799(14) 0.0643(5) Uani d . 1 O
H1 -0.2207 0.7867 0.5378 0.096 Uiso calc R 1 H
O2 0.22590(16) 0.66687(13) 0.35094(11) 0.0484(4) Uani d . 1 O
O3 0.27661(18) 0.53045(14) 0.46880(12) 0.0568(5) Uani d . 1 O
O4 0.37644(16) 0.71586(16) 0.49418(13) 0.0621(5) Uani d . 1 O
C13 -0.0652(2) 0.7867(2) 0.52423(15) 0.0434(5) Uani d . 1 C
C14 0.0426(3) 0.8512(2) 0.53732(18) 0.0545(7) Uani d . 1 C
H14 0.0470 0.9236 0.5614 0.065 Uiso calc R 1 H
C15 0.1444(2) 0.8101(2) 0.51529(17) 0.0478(6) Uani d . 1 C
H15 0.2168 0.8547 0.5246 0.057 Uiso calc R 1 H
C16 0.1387(2) 0.70280(18) 0.47947(14) 0.0355(5) Uani d . 1 C
C17 0.0295(2) 0.63849(19) 0.46531(16) 0.0449(6) Uani d . 1 C
H17 0.0244 0.5666 0.4403 0.054 Uiso calc R 1 H
C18 -0.0716(2) 0.6795(2) 0.48778(17) 0.0491(6) Uani d . 1 C
H18 -0.1442 0.6351 0.4785 0.059 Uiso calc R 1 H
O5 0.36075(19) 0.31642(18) 0.44774(13) 0.0543(5) Uani d . 1 O
H1A 0.347(2) 0.3358(17) 0.3115(16) 0.031(6) Uiso d . 1 H
H1B 0.308(2) 0.301(2) 0.2173(17) 0.048(7) Uiso d . 1 H
H5C 0.438(4) 0.305(3) 0.474(2) 0.097(13) Uiso d . 1 H
H5D 0.347(4) 0.389(3) 0.455(2) 0.099(13) Uiso d . 1 H

loop_
_atom_site_aniso_label
_atom_site_aniso_U_11
_atom_site_aniso_U_22
_atom_site_aniso_U_33
_atom_site_aniso_U_12
_atom_site_aniso_U_13
_atom_site_aniso_U_23
N1 0.0317(10) 0.0402(11) 0.0400(11) 0.0003(8) 0.0141(8) -0.0021(9)
C1 0.0397(13) 0.0449(13) 0.0609(15) -0.0031(11) 0.0211(11) -0.0071(11)
C2 0.0468(14) 0.0567(15) 0.0625(16) -0.0143(12) 0.0196(13) -0.0031(12)
C3 0.0388(14) 0.0766(19) 0.0699(17) -0.0149(13) 0.0239(13) -0.0063(15)
C4 0.0417(14) 0.0752(19) 0.0788(19) -0.0030(13) 0.0313(14) -0.0116(15)
C5 0.0370(13) 0.0512(14) 0.0631(16) -0.0009(11) 0.0209(12) -0.0107(12)
C6 0.0319(11) 0.0471(13) 0.0404(12) -0.0021(10) 0.0155(10) -0.0003(10)
C7 0.0326(12) 0.0403(12) 0.0473(13) 0.0021(9) 0.0146(10) -0.0054(10)
C8 0.0358(13) 0.0653(17) 0.0796(19) 0.0041(12) 0.0272(13) 0.0137(14)
C9 0.0416(16) 0.092(2) 0.116(3) 0.0086(16) 0.0412(18) 0.007(2)
C10 0.0344(15) 0.086(2) 0.109(3) 0.0144(15) 0.0065(16) -0.004(2)
C11 0.0573(17) 0.0614(17) 0.076(2) 0.0200(14) 0.0090(15) 0.0077(15)
C12 0.0464(14) 0.0504(14) 0.0588(15) 0.0049(12) 0.0168(12) 0.0074(12)
S1 0.0353(3) 0.0371(3) 0.0433(3) 0.0045(2) 0.0166(2) 0.0022(2)
O1 0.0615(12) 0.0606(12) 0.0853(14) 0.0118(9) 0.0438(12) -0.0059(10)
O2 0.0577(11) 0.0480(9) 0.0464(10) 0.0101(8) 0.0264(8) 0.0046(7)
O3 0.0670(12) 0.0437(10) 0.0712(12) 0.0182(9) 0.0382(10) 0.0134(8)
O4 0.0351(9) 0.0708(12) 0.0783(13) -0.0036(9) 0.0161(9) -0.0165(10)
C13 0.0461(13) 0.0441(13) 0.0463(13) 0.0088(11) 0.0236(11) 0.0025(10)
C14 0.0691(18) 0.0375(13) 0.0662(17) -0.0011(12) 0.0349(14) -0.0127(11)
C15 0.0475(14) 0.0426(13) 0.0586(15) -0.0095(11) 0.0247(12) -0.0123(11)
C16 0.0376(12) 0.0363(11) 0.0349(11) 0.0013(9) 0.0151(9) 0.0001(9)
C17 0.0448(13) 0.0363(12) 0.0578(15) -0.0020(10) 0.0226(11) -0.0094(10)
C18 0.0396(13) 0.0482(14) 0.0635(16) -0.0043(11) 0.0227(12) -0.0065(12)
O5 0.0417(11) 0.0523(11) 0.0676(12) 0.0063(9) 0.0164(9) -0.0023(9)

loop_
_atom_type_symbol
_atom_type_description
_atom_type_scat_dispersion_real
_atom_type_scat_dispersion_imag
_atom_type_scat_source
C C 0.0033 0.0016 'International Tables Vol C Tables 4.2.6.8 and 6.1.1.4'
H H 0.0000 0.0000 'International Tables Vol C Tables 4.2.6.8 and 6.1.1.4'
N N 0.0061 0.0033 'International Tables Vol C Tables 4.2.6.8 and 6.1.1.4'
O O 0.0106 0.0060 'International Tables Vol C Tables 4.2.6.8 and 6.1.1.4'
S S 0.1246 0.1234 'International Tables Vol C Tables 4.2.6.8 and 6.1.1.4'

loop_
_geom_angle_atom_site_label_1
_geom_angle_atom_site_label_2
_geom_angle_atom_site_label_3
_geom_angle
C6 N1 C7 118.25(17)
C6 N1 H1A 109.4(14)
C7 N1 H1A 105.3(14)
C6 N1 H1B 106.2(16)
C7 N1 H1B 105.5(16)
H1A N1 H1B 112(2)
C6 C1 C2 109.9(2)
C6 C1 H1C 109.7
C2 C1 H1C 109.7
C6 C1 H1D 109.7
C2 C1 H1D 109.7
H1C C1 H1D 108.2
C3 C2 C1 112.2(2)
C3 C2 H2A 109.2
C1 C2 H2A 109.2
C3 C2 H2B 109.2
C1 C2 H2B 109.2
H2A C2 H2B 107.9
C2 C3 C4 111.9(2)
C2 C3 H3A 109.2
C4 C3 H3A 109.2
C2 C3 H3B 109.2
C4 C3 H3B 109.2
H3A C3 H3B 107.9
C5 C4 C3 111.4(2)
C5 C4 H4A 109.3
C3 C4 H4A 109.3
C5 C4 H4B 109.3
C3 C4 H4B 109.3
H4A C4 H4B 108.0
C6 C5 C4 110.1(2)
C6 C5 H5A 109.6
C4 C5 H5A 109.6
C6 C5 H5B 109.6
C4 C5 H5B 109.6
H5A C5 H5B 108.1
N1 C6 C5 109.04(18)
N1 C6 C1 111.50(18)
C5 C6 C1 111.52(19)
N1 C6 H6A 108.2
C5 C6 H6A 108.2
C1 C6 H6A 108.2
N1 C7 C12 112.41(19)
N1 C7 C8 107.76(18)
C12 C7 C8 111.0(2)
N1 C7 H7 108.5
C12 C7 H7 108.5
C8 C7 H7 108.5
C9 C8 C7 110.4(2)
C9 C8 H8A 109.6
C7 C8 H8A 109.6
C9 C8 H8B 109.6
C7 C8 H8B 109.6
H8A C8 H8B 108.1
C10 C9 C8 111.1(3)
C10 C9 H9A 109.4
C8 C9 H9A 109.4
C10 C9 H9B 109.4
C8 C9 H9B 109.4
H9A C9 H9B 108.0
C9 C10 C11 111.1(2)
C9 C10 H10A 109.4
C11 C10 H10A 109.4
C9 C10 H10B 109.4
C11 C10 H10B 109.4
H10A C10 H10B 108.0
C10 C11 C12 111.6(2)
C10 C11 H11A 109.3
C12 C11 H11A 109.3
C10 C11 H11B 109.3
C12 C11 H11B 109.3
H11A C11 H11B 108.0
C7 C12 C11 109.5(2)
C7 C12 H12A 109.8
C11 C12 H12A 109.8
C7 C12 H12B 109.8
C11 C12 H12B 109.8
H12A C12 H12B 108.2
O4 S1 O3 114.08(12)
O4 S1 O2 112.31(11)
O3 S1 O2 111.26(10)
O4 S1 C16 106.24(10)
O3 S1 C16 106.55(10)
O2 S1 C16 105.74(10)
C13 O1 H1 109.5
O1 C13 C14 117.8(2)
O1 C13 C18 122.9(2)
C14 C13 C18 119.3(2)
C13 C14 C15 121.0(2)
C13 C14 H14 119.5
C15 C14 H14 119.5
C14 C15 C16 119.9(2)
C14 C15 H15 120.0
C16 C15 H15 120.0
C15 C16 C17 119.0(2)
C15 C16 S1 121.01(17)
C17 C16 S1 119.89(16)
C18 C17 C16 120.9(2)
C18 C17 H17 119.6
C16 C17 H17 119.6
C17 C18 C13 119.9(2)
C17 C18 H18 120.1
C13 C18 H18 120.1
H5C O5 H5D 107(3)

loop_
_geom_bond_atom_site_label_1
_geom_bond_atom_site_label_2
_geom_bond_distance
_geom_bond_publ_flag
N1 C6 1.498(3) yes
N1 C7 1.505(3) yes
N1 H1A 0.89(2) ?
N1 H1B 0.89(3) ?
C1 C6 1.514(3) yes
C1 C2 1.527(3) yes
C1 H1C 0.97 ?
C1 H1D 0.97 ?
C2 C3 1.511(4) yes
C2 H2A 0.97 ?
C2 H2B 0.97 ?
C3 C4 1.527(4) yes
C3 H3A 0.97 ?
C3 H3B 0.97 ?
C4 C5 1.519(3) yes
C4 H4A 0.97 ?
C4 H4B 0.97 ?
C5 C6 1.512(3) yes
C5 H5A 0.97 ?
C5 H5B 0.97 ?
C6 H6A 0.98 ?
C7 C12 1.506(3) yes
C7 C8 1.511(3) yes
C7 H7 0.98 ?
C8 C9 1.510(4) yes
C8 H8A 0.97 ?
C8 H8B 0.97 ?
C9 C10 1.498(5) yes
C9 H9A 0.97 ?
C9 H9B 0.97 ?
C10 C11 1.512(4) yes
C10 H10A 0.97 ?
C10 H10B 0.97 ?
C11 C12 1.533(3) yes
C11 H11A 0.97 ?
C11 H11B 0.97 ?
C12 H12A 0.97 ?
C12 H12B 0.97 ?
S1 O4 1.4421(18) yes
S1 O3 1.4439(17) yes
S1 O2 1.4526(17) yes
S1 C16 1.769(2) yes
O1 C13 1.365(3) yes
O1 H1 0.82 ?
C13 C14 1.373(3) yes
C13 C18 1.382(3) yes
C14 C15 1.379(3) yes
C14 H14 0.93 ?
C15 C16 1.380(3) yes
C15 H15 0.93 ?
C16 C17 1.383(3) yes
C17 C18 1.376(3) yes
C17 H17 0.93 ?
C18 H18 0.93 ?
O5 H5C 0.83(4) ?
O5 H5D 0.89(4) ?

loop_
_geom_hbond_atom_site_label_D
_geom_hbond_atom_site_label_H
_geom_hbond_atom_site_label_A
_geom_hbond_site_symmetry_A
_geom_hbond_distance_DH
_geom_hbond_distance_HA
_geom_hbond_distance_DA
_geom_hbond_angle_DHA
_geom_hbond_publ_flag
N1 H1A O5 . 0.89(2) 2.13(2) 3.000(3) 165(2) yes
N1 H1B O2 2_545 0.89(3) 1.88(3) 2.765(3) 173(2) yes
O5 H5D O3 . 0.89(4) 1.88(4) 2.748(3) 165(3) yes
O5 H5C O4 3_666 0.83(4) 1.97(4) 2.778(3) 165(4) yes
O1 H1 O5 3_566 0.82 2.05 2.839(3) 162 yes
C7 H7 O2 . 0.98 2.39 3.346(3) 164 yes
C15 H15 O4 . 0.93 2.58 2.928(3) 103 yes

loop_
_geom_torsion_atom_site_label_1
_geom_torsion_atom_site_label_2
_geom_torsion_atom_site_label_3
_geom_torsion_atom_site_label_4
_geom_torsion
C6 C1 C2 C3 -54.7(3)
C1 C2 C3 C4 52.9(3)
C2 C3 C4 C5 -53.3(3)
C3 C4 C5 C6 55.7(3)
C7 N1 C6 C5 -175.20(19)
C7 N1 C6 C1 61.2(3)
C4 C5 C6 N1 177.7(2)
C4 C5 C6 C1 -58.8(3)
C2 C1 C6 N1 179.97(19)
C2 C1 C6 C5 57.8(3)
C6 N1 C7 C12 53.5(3)
C6 N1 C7 C8 176.2(2)
N1 C7 C8 C9 178.0(2)
C12 C7 C8 C9 -58.5(3)
C7 C8 C9 C10 57.2(4)
C8 C9 C10 C11 -55.8(4)
C9 C10 C11 C12 55.3(4)
N1 C7 C12 C11 178.0(2)
C8 C7 C12 C11 57.2(3)
C10 C11 C12 C7 -55.6(3)
O1 C13 C14 C15 179.7(2)
C18 C13 C14 C15 -0.5(4)
C13 C14 C15 C16 0.1(4)
C14 C15 C16 C17 0.7(4)
C14 C15 C16 S1 177.6(2)
O4 S1 C16 C15 21.0(2)
O3 S1 C16 C15 142.96(19)
O2 S1 C16 C15 -98.6(2)
O4 S1 C16 C17 -162.19(19)
O3 S1 C16 C17 -40.2(2)
O2 S1 C16 C17 78.3(2)
C15 C16 C17 C18 -1.1(4)
S1 C16 C17 C18 -178.0(2)
C16 C17 C18 C13 0.6(4)
O1 C13 C18 C17 180.0(2)
C14 C13 C18 C17 0.2(4)

loop_
_cod_related_entry_id
_cod_related_entry_database
_cod_related_entry_code
1 ChemSpider 21130539
